data_7227751
loop_
_publ_author_name
'Azhdari Tehrani, Alireza'
'Ghasempour, Hosein'
'Morsali, Ali'
'Bauz\'a, Antonio'
'Frontera, Antonio'
'Retailleau, Pascal'

_publ_section_title
;
 Unraveling the dual character of sulfur atoms in a series of Hg(ii)
 coordination polymers containing bis(4-pyridyl)disulfide
;
_journal_issue 14
_journal_name_full CrystEngComm
_journal_page_first 1974
_journal_paper_doi 10.1039/C7CE00033B
_journal_volume 19
_journal_year 2017
_chemical_formula_moiety 'C10 H8 Hg I2 N2 S2'
_chemical_formula_sum 'C10 H8 Hg I2 N2 S2'
_chemical_formula_weight 674.69
_space_group_crystal_system monoclinic
_space_group_IT_number 15
_space_group_name_Hall '-C 2yc'
_space_group_name_H-M_alt 'C 1 2/c 1'
_symmetry_space_group_name_Hall '-C 2yc'
_symmetry_space_group_name_H-M 'C 1 2/c 1'
_atom_sites_solution_hydrogens geom
_atom_sites_solution_primary direct
_atom_sites_solution_secondary difmap
_audit_creation_date 2016-10-20
_audit_creation_method
;
Olex2 1.2
(compiled 2016.08.31 svn.r3340 for OlexSys, GUI svn.r5227)
;
_audit_update_record
;
2017-02-15 deposited with the CCDC.
2017-02-28 downloaded from the CCDC.
;
_cell_angle_alpha 90
_cell_angle_beta 94.445(9)
_cell_angle_gamma 90
_cell_formula_units_Z 4
_cell_length_a 13.9527(11)
_cell_length_b 10.2881(8)
_cell_length_c 10.9667(9)
_cell_measurement_reflns_used 337
_cell_measurement_temperature 173
_cell_measurement_theta_max 27.5
_cell_measurement_theta_min 3.6
_cell_volume 1569.5(2)
_computing_cell_refinement
;
CrystalClear-SM Expert 2.1 b45 (Rigaku, 2015)
;
_computing_data_collection
;
CrystalClear-SM Expert 2.1 b45 (Rigaku, 2015)
;
_computing_data_reduction
;
CrystalClear-SM Expert 2.1 b45 (Rigaku, 2015)
;
_computing_molecular_graphics 'Olex2 (Dolomanov et al., 2009)'
_computing_publication_material 'Olex2 (Dolomanov et al., 2009)'
_computing_structure_refinement 'ShelXL (Sheldrick, 2015)'
_computing_structure_solution 'ShelXT (Sheldrick, 2015)'
_diffrn_ambient_temperature 173
_diffrn_detector 'HPAD Dectris Pilatus 200K'
_diffrn_detector_area_resol_mean 5.8140
_diffrn_measured_fraction_theta_full 0.990
_diffrn_measured_fraction_theta_max 0.991
_diffrn_measurement_details
;
scan:
    Number of images: 322
               Slice: -95.0000 - 66.0000
         Image width: 0.5000
            Exp time: 8.0000
       Rotation axis: Omega
               Omega: 0.0000
               Kappa: -24.0000
                 Phi: 108.0000
                 XTD: 35.0000
              2theta: -5.0000
scan:
    Number of images: 251
               Slice: -95.0000 - 30.5000
         Image width: 0.5000
            Exp time: 8.0000
       Rotation axis: Omega
               Omega: 0.0000
               Kappa: -72.0000
                 Phi: 108.0000
                 XTD: 35.0000
              2theta: -5.0000
scan:
    Number of images: 149
               Slice: -43.0000 - 31.5000
         Image width: 0.5000
            Exp time: 8.0000
       Rotation axis: Omega
               Omega: 0.0000
               Kappa: 56.0000
                 Phi: -36.0000
                 XTD: 35.0000
              2theta: -5.0000
scan:
    Number of images: 124
               Slice: -95.0000 - -33.0000
         Image width: 0.5000
            Exp time: 8.0000
       Rotation axis: Omega
               Omega: 0.0000
               Kappa: -24.0000
                 Phi: 72.0000
                 XTD: 35.0000
              2theta: -5.0000
;
_diffrn_measurement_device
;
AFC12 (Right): Kappa 3 circle
;
_diffrn_measurement_device_type
;
Rigaku XtalabPro mm003
;
_diffrn_measurement_method 'profile data from \w-scans'
_diffrn_measurement_specimen_support Fiber
_diffrn_orient_matrix_type d*Trek
_diffrn_orient_matrix_UB_11 -0.003791
_diffrn_orient_matrix_UB_12 0.067740
_diffrn_orient_matrix_UB_13 -0.023310
_diffrn_orient_matrix_UB_21 -0.025113
_diffrn_orient_matrix_UB_22 0.029232
_diffrn_orient_matrix_UB_23 0.089033
_diffrn_orient_matrix_UB_31 0.087423
_diffrn_orient_matrix_UB_32 0.018690
_diffrn_orient_matrix_UB_33 0.018523
_diffrn_radiation_monochromator 'Confocal mirrors'
_diffrn_radiation_type MoK\a
_diffrn_radiation_wavelength 0.71075
_diffrn_reflns_av_R_equivalents 0.0409
_diffrn_reflns_av_unetI/netI 0.0248
_diffrn_reflns_Laue_measured_fraction_full 0.990
_diffrn_reflns_Laue_measured_fraction_max 0.991
_diffrn_reflns_limit_h_max 16
_diffrn_reflns_limit_h_min -18
_diffrn_reflns_limit_k_max 13
_diffrn_reflns_limit_k_min -12
_diffrn_reflns_limit_l_max 14
_diffrn_reflns_limit_l_min -13
_diffrn_reflns_number 10991
_diffrn_reflns_point_group_measured_fraction_full 0.990
_diffrn_reflns_point_group_measured_fraction_max 0.991
_diffrn_reflns_theta_full 25.242
_diffrn_reflns_theta_max 27.532
_diffrn_reflns_theta_min 3.961
_diffrn_source 'Rigaku microsource mm003'
_diffrn_source_current 0.6
_diffrn_source_power 0.03
_diffrn_source_voltage 50.0
_exptl_absorpt_coefficient_mu 13.987
_exptl_absorpt_correction_T_max 1.000
_exptl_absorpt_correction_T_min 0.347
_exptl_absorpt_correction_type multi-scan
_exptl_absorpt_process_details 'REQAB, Higashi 1998'
_exptl_crystal_colour Colorless
_exptl_crystal_density_diffrn 2.855
_exptl_crystal_description needle
_exptl_crystal_F_000 1200
_exptl_crystal_preparation Fiber
_exptl_crystal_size_max 0.35
_exptl_crystal_size_mid 0.05
_exptl_crystal_size_min 0.04
_refine_diff_density_max 1.184
_refine_diff_density_min -0.780
_refine_diff_density_rms 0.131
_refine_ls_extinction_method none
_refine_ls_goodness_of_fit_ref 1.035
_refine_ls_hydrogen_treatment constr
_refine_ls_matrix_type full
_refine_ls_number_parameters 78
_refine_ls_number_reflns 1802
_refine_ls_number_restraints 0
_refine_ls_restrained_S_all 1.035
_refine_ls_R_factor_all 0.0197
_refine_ls_R_factor_gt 0.0177
_refine_ls_shift/su_max 0.000
_refine_ls_shift/su_mean 0.000
_refine_ls_structure_factor_coef Fsqd
_refine_ls_weighting_details 'w=1/[\s^2^(Fo^2^)+(0.0213P)^2^] where P=(Fo^2^+2Fc^2^)/3'
_refine_ls_weighting_scheme calc
_refine_ls_wR_factor_gt 0.0409
_refine_ls_wR_factor_ref 0.0414
_reflns_Friedel_coverage 0.000
_reflns_number_gt 1688
_reflns_number_total 1810
_reflns_threshold_expression 'I > 2\s(I)'
_cod_data_source_file c7ce00033b2.cif
_cod_data_source_block HgI2
_cod_depositor_comments
;
The following automatic conversions were performed:

'_exptl_absorpt_correction_type' value 'Multi-scan' changed to
'multi-scan' according to
/home/data/users/saulius/crontab/automatic-downloads/rss-feeds/RSC/lib/dictionaries/cif_core.dic
dictionary named 'cif_core.dic' version 2.4.2 from 2011-04-26.

Automatic conversion script
Id: cif_fix_values 4973 2017-02-22 13:04:09Z antanas 

 Adding full bibliography for 7227749--7227751.cif.
;
_cod_database_code 7227751
_shelx_space_group_comment
;
The symmetry employed for this shelxl refinement is uniquely defined
by the following loop, which should always be used as a source of
symmetry information in preference to the above space-group names.
They are only intended as comments.
;
_olex2_refinement_description
;
1. Fixed Uiso
 At 1.2 times of:
  All C(H) groups
2.a Aromatic/amide H refined with riding coordinates:
 C2(H2), C3(H3), C5(H5), C6(H6)
;
_shelx_shelxl_version_number 2014/7
_olex2_submission_special_instructions 'No special instructions were received'

loop_
_space_group_symop_operation_xyz
'x, y, z'
'-x, y, -z+1/2'
'x+1/2, y+1/2, z'
'-x+1/2, y+1/2, -z+1/2'
'-x, -y, -z'
'x, -y, z-1/2'
'-x+1/2, -y+1/2, -z'
'x+1/2, -y+1/2, z-1/2'

loop_
_atom_site_label
_atom_site_type_symbol
_atom_site_fract_x
_atom_site_fract_y
_atom_site_fract_z
_atom_site_U_iso_or_equiv
_atom_site_adp_type
_atom_site_occupancy
_atom_site_site_symmetry_order
_atom_site_calc_flag
_atom_site_refinement_flags_posn
_atom_site_refinement_flags_adp
_atom_site_refinement_flags_occupancy
Hg1 Hg 0.5000 0.52474(2) 0.2500 0.02351(6) Uani 1 2 d S T P
I1 I 0.31914(2) 0.45240(2) 0.26866(2) 0.03183(8) Uani 1 1 d . . .
S1 S 0.56102(5) 0.99807(8) 0.70532(7) 0.02223(15) Uani 1 1 d . . .
N1 N 0.52251(19) 0.6864(3) 0.4102(2) 0.0245(5) Uani 1 1 d . . .
C2 C 0.4531(2) 0.7078(3) 0.4852(3) 0.0270(7) Uani 1 1 d . . .
H2 H 0.3963 0.6569 0.4747 0.032 Uiso 1 1 calc R . .
C3 C 0.4592(2) 0.7998(3) 0.5772(3) 0.0259(6) Uani 1 1 d . . .
H3 H 0.4082 0.8113 0.6287 0.031 Uiso 1 1 calc R . .
C4 C 0.5420(2) 0.8754(3) 0.5928(3) 0.0212(6) Uani 1 1 d . . .
C5 C 0.6029(2) 0.7587(3) 0.4272(3) 0.0246(6) Uani 1 1 d . . .
H5 H 0.6535 0.7435 0.3758 0.029 Uiso 1 1 calc R . .
C6 C 0.6152(2) 0.8540(3) 0.5159(3) 0.0226(6) Uani 1 1 d . . .
H6 H 0.6726 0.9040 0.5243 0.027 Uiso 1 1 calc R . .

loop_
_atom_site_aniso_label
_atom_site_aniso_U_11
_atom_site_aniso_U_22
_atom_site_aniso_U_33
_atom_site_aniso_U_23
_atom_site_aniso_U_13
_atom_site_aniso_U_12
Hg1 0.01977(9) 0.02576(10) 0.02545(10) 0.000 0.00472(6) 0.000
I1 0.02009(12) 0.03563(12) 0.04038(15) 0.00452(9) 0.00630(9) -0.00258(8)
S1 0.0219(4) 0.0250(3) 0.0200(3) -0.0008(3) 0.0029(3) -0.0033(3)
N1 0.0282(14) 0.0235(13) 0.0222(12) -0.0011(10) 0.0050(10) -0.0014(10)
C2 0.0270(17) 0.0284(16) 0.0264(16) -0.0010(13) 0.0082(13) -0.0060(13)
C3 0.0272(16) 0.0275(15) 0.0239(15) 0.0007(13) 0.0079(12) -0.0040(12)
C4 0.0236(14) 0.0218(14) 0.0184(13) 0.0035(11) 0.0025(11) 0.0017(11)
C5 0.0220(15) 0.0292(16) 0.0233(15) 0.0027(13) 0.0073(12) 0.0041(12)
C6 0.0218(14) 0.0253(14) 0.0209(14) 0.0040(12) 0.0029(11) -0.0019(12)

loop_
_atom_type_symbol
_atom_type_description
_atom_type_scat_dispersion_real
_atom_type_scat_dispersion_imag
_atom_type_scat_source
C C 0.0033 0.0016 'International Tables Vol C Tables 4.2.6.8 and 6.1.1.4'
H H 0.0000 0.0000 'International Tables Vol C Tables 4.2.6.8 and 6.1.1.4'
Hg Hg -2.3894 9.2266 'International Tables Vol C Tables 4.2.6.8 and 6.1.1.4'
I I -0.4742 1.8119 'International Tables Vol C Tables 4.2.6.8 and 6.1.1.4'
N N 0.0061 0.0033 'International Tables Vol C Tables 4.2.6.8 and 6.1.1.4'
S S 0.1246 0.1234 'International Tables Vol C Tables 4.2.6.8 and 6.1.1.4'

loop_
_geom_angle_atom_site_label_1
_geom_angle_atom_site_label_2
_geom_angle_atom_site_label_3
_geom_angle
_geom_angle_site_symmetry_1
_geom_angle_site_symmetry_3
I1 Hg1 I1 147.427(12) . 2_655
N1 Hg1 I1 100.25(6) 2_655 .
N1 Hg1 I1 100.25(6) . 2_655
N1 Hg1 I1 101.96(6) . .
N1 Hg1 I1 101.96(6) 2_655 2_655
N1 Hg1 N1 93.26(12) 2_655 .
C4 S1 S1 104.49(11) . 2_656
C2 N1 Hg1 120.0(2) . .
C2 N1 C5 117.3(3) . .
C5 N1 Hg1 122.7(2) . .
N1 C2 H2 118.1 . .
N1 C2 C3 123.8(3) . .
C3 C2 H2 118.1 . .
C2 C3 H3 120.8 . .
C2 C3 C4 118.5(3) . .
C4 C3 H3 120.8 . .
C3 C4 S1 124.2(2) . .
C3 C4 C6 118.6(3) . .
C6 C4 S1 117.2(2) . .
N1 C5 H5 118.4 . .
N1 C5 C6 123.1(3) . .
C6 C5 H5 118.4 . .
C4 C6 H6 120.6 . .
C5 C6 C4 118.7(3) . .
C5 C6 H6 120.6 . .

loop_
_geom_bond_atom_site_label_1
_geom_bond_atom_site_label_2
_geom_bond_distance
_geom_bond_site_symmetry_2
Hg1 I1 2.6540(3) .
Hg1 I1 2.6540(3) 2_655
Hg1 N1 2.421(3) 2_655
Hg1 N1 2.421(3) .
S1 S1 2.0293(15) 2_656
S1 C4 1.771(3) .
N1 C2 1.337(4) .
N1 C5 1.347(4) .
C2 H2 0.9500 .
C2 C3 1.381(5) .
C3 H3 0.9500 .
C3 C4 1.391(4) .
C4 C6 1.392(4) .
C5 H5 0.9500 .
C5 C6 1.383(5) .
C6 H6 0.9500 .

loop_
_geom_torsion_atom_site_label_1
_geom_torsion_atom_site_label_2
_geom_torsion_atom_site_label_3
_geom_torsion_atom_site_label_4
_geom_torsion
_geom_torsion_site_symmetry_1
Hg1 N1 C2 C3 -178.7(2) .
Hg1 N1 C5 C6 177.9(2) .
S1 S1 C4 C3 -0.6(3) 2_656
S1 S1 C4 C6 179.6(2) 2_656
S1 C4 C6 C5 179.8(2) .
N1 C2 C3 C4 0.4(5) .
N1 C5 C6 C4 1.0(5) .
C2 N1 C5 C6 -1.3(4) .
C2 C3 C4 S1 179.5(2) .
C2 C3 C4 C6 -0.7(4) .
C3 C4 C6 C5 0.0(4) .
C5 N1 C2 C3 0.6(5) .
